data_4106034
loop_
_publ_author_name
'Giovanni Occhipinti'
'Christian Meermann'
'H. Martin Dietrich'
'Rannveig Litlab\/o'
'Florian Auras'
'Karl Wilhelm T\"ornroos'
'C\"acilia Maichle-M\"ossmer'
'Vidar R. Jensen'
'Reiner Anwander'

_publ_contact_author_address
;
Institut f\"ur Anorganische Chemie,
Universit\"at T\"ubingen, 
Auf der Morgenstelle 18, 
D-72076 T\"ubingen, 
Germany
;
_publ_contact_author_name
;
C\"acilia Maichle-M\"ossmer
;
_publ_section_title
;
 Synthesis and Stability of Homoleptic Metal(III) Tetramethylaluminates
;
_journal_name_full 'Journal of the American Chemical Society'
_journal_page_first 6323
_journal_page_last 6337
_journal_paper_doi 10.1021/ja2001049
_journal_volume 133
_journal_year 2011
_chemical_formula_moiety 'C12 H36 Al3 Yb'
_chemical_formula_sum 'C12 H36 Al3 Yb'
_chemical_formula_weight 434.39
_chemical_name_systematic
; 
 ? 
;
_space_group_IT_number 15
_symmetry_cell_setting monoclinic
_symmetry_space_group_name_Hall '-C 2yc'
_symmetry_space_group_name_H-M 'C 1 2/c 1'
_atom_sites_solution_hydrogens geom
_atom_sites_solution_primary direct
_atom_sites_solution_secondary difmap
_audit_creation_method SHELXL-97
_cell_angle_alpha 90.00
_cell_angle_beta 101.819(3)
_cell_angle_gamma 90.00
_cell_formula_units_Z 4
_cell_length_a 10.8877(4)
_cell_length_b 15.7129(5)
_cell_length_c 12.4928(5)
_cell_measurement_temperature 173(2)
_cell_volume 2091.92(13)
_computing_cell_refinement X-AREA'
_computing_data_collection X-AREA
_computing_data_reduction X-AREA'
_computing_structure_refinement 'SHELXL-97 (Sheldrick, 1997)'
_computing_structure_solution 'SHELXS-97 (Sheldrick, 1990)'
_diffrn_ambient_temperature 173(2)
_diffrn_measured_fraction_theta_full 0.992
_diffrn_measured_fraction_theta_max 0.992
_diffrn_measurement_device_type 'STOE-IPDS II'
_diffrn_measurement_method omega-scan
_diffrn_radiation_monochromator graphite
_diffrn_radiation_source 'fine-focus sealed tube'
_diffrn_radiation_type MoK\a
_diffrn_radiation_wavelength 0.71073
_diffrn_reflns_av_R_equivalents 0.1300
_diffrn_reflns_av_sigmaI/netI 0.0684
_diffrn_reflns_limit_h_max 14
_diffrn_reflns_limit_h_min -14
_diffrn_reflns_limit_k_max 21
_diffrn_reflns_limit_k_min -21
_diffrn_reflns_limit_l_max 15
_diffrn_reflns_limit_l_min -17
_diffrn_reflns_number 19114
_diffrn_reflns_theta_full 29.22
_diffrn_reflns_theta_max 29.22
_diffrn_reflns_theta_min 3.33
_exptl_absorpt_coefficient_mu 4.579
_exptl_absorpt_correction_T_max 0.5483
_exptl_absorpt_correction_T_min 0.4489
_exptl_absorpt_correction_type numerical
_exptl_absorpt_process_details
; 
[X-RED (Stoe & Cie, 2001) and X-SHAPE (Stoe &
Cie, 1999)
;
_exptl_crystal_colour colourless
_exptl_crystal_density_diffrn 1.379
_exptl_crystal_description block
_exptl_crystal_F_000 868
_exptl_crystal_size_max 0.22
_exptl_crystal_size_mid 0.19
_exptl_crystal_size_min 0.16
_refine_diff_density_max 0.795
_refine_diff_density_min -1.444
_refine_diff_density_rms 0.099
_refine_ls_extinction_method none
_refine_ls_goodness_of_fit_ref 1.201
_refine_ls_hydrogen_treatment mixed
_refine_ls_matrix_type full
_refine_ls_number_parameters 113
_refine_ls_number_reflns 2818
_refine_ls_number_restraints 0
_refine_ls_restrained_S_all 1.201
_refine_ls_R_factor_all 0.0248
_refine_ls_R_factor_gt 0.0202
_refine_ls_shift/su_max 0.001
_refine_ls_shift/su_mean 0.000
_refine_ls_structure_factor_coef Fsqd
_refine_ls_weighting_details 'calc w=1/[\s^2^(Fo^2^)+(0.0129P)^2^+0.6629P] where P=(Fo^2^+2Fc^2^)/3'
_refine_ls_weighting_scheme calc
_refine_ls_wR_factor_gt 0.0471
_refine_ls_wR_factor_ref 0.0475
_reflns_number_gt 2733
_reflns_number_total 2818
_reflns_threshold_expression >2sigma(I)
_cod_data_source_file ja2001049_si_008.cif
_cod_data_source_block Compound4c_LT
_cod_database_code 4106034

loop_
_symmetry_equiv_pos_as_xyz
'x, y, z'
'-x, y, -z+1/2'
'x+1/2, y+1/2, z'
'-x+1/2, y+1/2, -z+1/2'
'-x, -y, -z'
'x, -y, z-1/2'
'-x+1/2, -y+1/2, -z'
'x+1/2, -y+1/2, z-1/2'

loop_
_atom_site_label
_atom_site_type_symbol
_atom_site_fract_x
_atom_site_fract_y
_atom_site_fract_z
_atom_site_U_iso_or_equiv
_atom_site_adp_type
_atom_site_occupancy
_atom_site_symmetry_multiplicity
_atom_site_calc_flag
_atom_site_refinement_flags
C1 C 0.3826(2) 0.11620(17) 0.1382(2) 0.0317(5) Uani 1 1 d .
C3 C 0.6006(4) -0.0240(3) 0.1636(3) 0.0738(13) Uani 1 1 d .
H3A H 0.6406 -0.0713 0.2054 0.111 Uiso 1 1 calc R
H3B H 0.6634 0.0130 0.1453 0.111 Uiso 1 1 calc R
H3C H 0.5473 -0.0445 0.0978 0.111 Uiso 1 1 calc R
C5 C 0.3911(2) 0.34104(19) 0.1242(3) 0.0327(5) Uani 1 1 d .
C6 C 0.6616(3) 0.2328(2) 0.1360(3) 0.0366(6) Uani 1 1 d .
C7 C 0.4737(3) 0.2812(2) -0.0964(3) 0.0493(8) Uani 1 1 d .
H7A H 0.4245 0.3248 -0.1389 0.074 Uiso 1 1 calc R
H7B H 0.4216 0.2328 -0.0910 0.074 Uiso 1 1 calc R
H7C H 0.5409 0.2647 -0.1311 0.074 Uiso 1 1 calc R
C8 C 0.6439(3) 0.4290(2) 0.0640(3) 0.0610(10) Uani 1 1 d .
H8A H 0.7307 0.4145 0.0701 0.091 Uiso 1 1 calc R
H8B H 0.6337 0.4595 0.1281 0.091 Uiso 1 1 calc R
H8C H 0.6168 0.4640 0.0006 0.091 Uiso 1 1 calc R
H1A H 0.408(3) 0.142(2) 0.078(3) 0.042(9) Uiso 1 1 d .
H1B H 0.306(3) 0.147(2) 0.153(3) 0.034(8) Uiso 1 1 d .
H1C H 0.345(3) 0.070(3) 0.106(3) 0.052(10) Uiso 1 1 d .
H5A H 0.362(4) 0.384(3) 0.078(4) 0.064(12) Uiso 1 1 d .
H5B H 0.324(3) 0.309(3) 0.119(3) 0.053(10) Uiso 1 1 d .
H5C H 0.394(3) 0.363(2) 0.187(3) 0.040(9) Uiso 1 1 d .
H6A H 0.709(5) 0.239(3) 0.088(5) 0.076(15) Uiso 1 1 d .
H6B H 0.724(4) 0.244(2) 0.202(4) 0.047(10) Uiso 1 1 d .
H6C H 0.650(3) 0.170(3) 0.131(3) 0.050(10) Uiso 1 1 d .
Al1 Al 0.54310(6) 0.32485(5) 0.05000(6) 0.03195(16) Uani 1 1 d .
Al2 Al 0.5000 0.03870(7) 0.2500 0.0376(2) Uani 1 2 d S
Yb1 Yb 0.5000 0.230413(7) 0.2500 0.01990(5) Uani 1 2 d S

loop_
_atom_site_aniso_label
_atom_site_aniso_U_11
_atom_site_aniso_U_22
_atom_site_aniso_U_33
_atom_site_aniso_U_23
_atom_site_aniso_U_13
_atom_site_aniso_U_12
C1 0.0348(12) 0.0313(11) 0.0278(13) -0.0030(11) 0.0036(9) -0.0055(9)
C3 0.101(3) 0.060(2) 0.055(2) -0.016(2) 0.003(2) 0.041(2)
C5 0.0355(13) 0.0333(11) 0.0292(14) 0.0041(12) 0.0066(10) 0.0060(10)
C6 0.0286(12) 0.0512(17) 0.0329(16) 0.0061(13) 0.0132(10) 0.0040(10)
C7 0.0408(16) 0.080(2) 0.0273(15) -0.0016(15) 0.0074(11) -0.0045(13)
C8 0.063(2) 0.0559(19) 0.061(2) 0.0169(19) 0.0043(16) -0.0269(16)
Al1 0.0315(3) 0.0388(4) 0.0253(4) 0.0077(3) 0.0051(3) -0.0081(3)
Al2 0.0536(7) 0.0238(5) 0.0334(6) 0.000 0.0039(5) 0.000
Yb1 0.01999(7) 0.02174(7) 0.01920(8) 0.000 0.00684(4) 0.000

loop_
_atom_type_symbol
_atom_type_description
_atom_type_scat_dispersion_real
_atom_type_scat_dispersion_imag
_atom_type_scat_source
C C 0.0033 0.0016 'International Tables Vol C Tables 4.2.6.8 and 6.1.1.4'
H H 0.0000 0.0000 'International Tables Vol C Tables 4.2.6.8 and 6.1.1.4'
Al Al 0.0645 0.0514 'International Tables Vol C Tables 4.2.6.8 and 6.1.1.4'
Yb Yb -0.3850 5.5486 'International Tables Vol C Tables 4.2.6.8 and 6.1.1.4'

loop_
_geom_angle_atom_site_label_1
_geom_angle_atom_site_label_2
_geom_angle_atom_site_label_3
_geom_angle
_geom_angle_site_symmetry_1
_geom_angle_site_symmetry_3
Al2 C1 Yb1 82.52(9) . .
Al1 C5 Yb1 82.83(9) . .
Al1 C6 Yb1 82.52(9) . .
C7 Al1 C8 118.61(16) . .
C7 Al1 C5 105.70(13) . .
C8 Al1 C5 110.01(16) . .
C7 Al1 C6 108.61(15) . .
C8 Al1 C6 104.92(14) . .
C5 Al1 C6 108.73(12) . .
C7 Al1 Yb1 120.35(11) . .
C8 Al1 Yb1 121.02(12) . .
C5 Al1 Yb1 54.34(8) . .
C6 Al1 Yb1 54.39(8) . .
C3 Al2 C3 119.4(3) . 2_655
C3 Al2 C1 109.17(15) . 2_655
C3 Al2 C1 105.15(14) 2_655 2_655
C3 Al2 C1 105.15(14) . .
C3 Al2 C1 109.17(15) 2_655 .
C1 Al2 C1 108.42(15) 2_655 .
C3 Al2 Yb1 120.28(15) . .
C3 Al2 Yb1 120.28(15) 2_655 .
C1 Al2 Yb1 54.21(8) 2_655 .
C1 Al2 Yb1 54.21(8) . .
C1 Yb1 C1 86.53(13) 2_655 .
C1 Yb1 C5 91.50(10) 2_655 2_655
C1 Yb1 C5 174.88(9) . 2_655
C1 Yb1 C5 174.88(9) 2_655 .
C1 Yb1 C5 91.50(10) . .
C5 Yb1 C5 90.84(14) 2_655 .
C1 Yb1 C6 89.41(10) 2_655 .
C1 Yb1 C6 91.87(10) . .
C5 Yb1 C6 92.84(10) 2_655 .
C5 Yb1 C6 85.92(10) . .
C1 Yb1 C6 91.87(10) 2_655 2_655
C1 Yb1 C6 89.41(10) . 2_655
C5 Yb1 C6 85.92(10) 2_655 2_655
C5 Yb1 C6 92.84(10) . 2_655
C6 Yb1 C6 178.24(15) . 2_655
C1 Yb1 Al2 43.27(6) 2_655 .
C1 Yb1 Al2 43.27(6) . .
C5 Yb1 Al2 134.58(7) 2_655 .
C5 Yb1 Al2 134.58(7) . .
C6 Yb1 Al2 90.88(7) . .
C6 Yb1 Al2 90.88(7) 2_655 .
C1 Yb1 Al1 92.27(7) 2_655 2_655
C1 Yb1 Al1 132.46(7) . 2_655
C5 Yb1 Al1 42.84(7) 2_655 2_655
C5 Yb1 Al1 92.55(7) . 2_655
C6 Yb1 Al1 135.67(8) . 2_655
C6 Yb1 Al1 43.09(7) 2_655 2_655
Al2 Yb1 Al1 119.386(16) . 2_655
C1 Yb1 Al1 132.46(7) 2_655 .
C1 Yb1 Al1 92.27(7) . .
C5 Yb1 Al1 92.55(7) 2_655 .
C5 Yb1 Al1 42.83(7) . .
C6 Yb1 Al1 43.09(7) . .
C6 Yb1 Al1 135.66(8) 2_655 .
Al2 Yb1 Al1 119.387(16) . .
Al1 Yb1 Al1 121.23(3) 2_655 .

loop_
_geom_bond_atom_site_label_1
_geom_bond_atom_site_label_2
_geom_bond_distance
_geom_bond_site_symmetry_2
C1 Al2 2.082(3) .
C1 Yb1 2.465(3) .
C3 Al2 1.954(4) .
C5 Al1 2.072(3) .
C5 Yb1 2.476(3) .
C6 Al1 2.084(3) .
C6 Yb1 2.480(3) .
C7 Al1 1.954(3) .
C8 Al1 1.958(3) .
Al1 Yb1 3.0242(7) .
Al2 C3 1.954(4) 2_655
Al2 C1 2.082(3) 2_655
Al2 Yb1 3.0124(11) .
Yb1 C1 2.465(3) 2_655
Yb1 C5 2.476(3) 2_655
Yb1 C6 2.480(3) 2_655
Yb1 Al1 3.0241(7) 2_655
